data_2106994
loop_
_publ_author_name
'Jacobson, A.J.'
'Tofield, B.C.'
'Fender, B.E.F.'

_publ_section_title
;
 The structures of Ba Ce O3, Ba Pr O3 and Ba Tb O3 by neutron diffraction:
 Lattice parameter relations and ionic radii in O-Perovskites
;
_journal_name_full 'Acta Crystallographica B (24,1968-38,1982)'
_journal_page_first 956
_journal_page_last 961
_journal_volume 28
_journal_year 1972
_chemical_formula_sum 'Ba Ce O3'
_space_group_IT_number 62
_symmetry_space_group_name_Hall '-P 2c 2ab'
_symmetry_space_group_name_H-M 'P b n m'
_cell_angle_alpha 90
_cell_angle_beta 90
_cell_angle_gamma 90
_cell_formula_units_Z 4
_cell_length_a 6.212
_cell_length_b 6.235
_cell_length_c 8.781
_cell_volume 340.104
_citation_journal_id_ASTM ACBCAR
_cod_data_source_file Jacobson_ACBCAR_1972_1930.cif
_cod_data_source_block Ba1Ce1O3
_cod_original_cell_volume 340.1041
_cod_original_sg_symbol_Hall '-P 2ac 2n (z,x,y)'
_cod_original_formula_sum 'Ba1 Ce1 O3'
_cod_database_code 2106994

loop_
_symmetry_equiv_pos_as_xyz
x,y,z
x+1/2,-y+1/2,-z
-x+1/2,y+1/2,-z+1/2
-x,-y,z+1/2
-x,-y,-z
-x-1/2,y-1/2,z
x-1/2,-y-1/2,z-1/2
x,y,-z-1/2

loop_
_atom_site_label
_atom_site_type_symbol
_atom_site_fract_x
_atom_site_fract_y
_atom_site_fract_z
_atom_site_occupancy
_atom_site_U_iso_or_equiv
Ce1 Ce+4 0 0.5 0 1 0.0
O1 O-2 0.071 0.487 0.25 1 0.0
O2 O-2 -0.274 0.278 0.041 1 0.0
Ba1 Ba+2 0.001 0.023 0.25 1 0.0
